data_7113126
loop_
_publ_author_name
'Nair, Vijay'
'Babu, Beneesh Pattoorpadi'
'Vellalath, Sreekumar'
'Suresh, Eringathodi'

_publ_section_title
;
 Stereoselective synthesis of spirocyclopentanones via N-heterocyclic
 carbene-catalyzed reactions of enals and dienones
;
_journal_coden_ASTM CHCOFS
_journal_issue 6
_journal_name_full
;
 Chemical Communications (Cambridge, United Kingdom)
;
_journal_page_first 747
_journal_page_last 749
_journal_paper_doi 10.1039/b715733a
_journal_year 2008
_chemical_formula_sum 'C30 H28 O4'
_chemical_formula_weight 452.52
_space_group_IT_number 15
_symmetry_cell_setting monoclinic
_symmetry_space_group_name_Hall '-C 2yc'
_symmetry_space_group_name_H-M 'C 1 2/c 1'
_atom_sites_solution_hydrogens geom
_atom_sites_solution_primary direct
_atom_sites_solution_secondary difmap
_audit_creation_method SHELXL-97
_cell_angle_alpha 90.00
_cell_angle_beta 96.239(10)
_cell_angle_gamma 90.00
_cell_formula_units_Z 8
_cell_length_a 43.220(18)
_cell_length_b 6.205(3)
_cell_length_c 17.784(7)
_cell_measurement_temperature 293(2)
_cell_volume 4741(4)
_computing_cell_refinement 'BRUKER SMART'
_computing_data_collection 'BRUKER SMART'
_computing_data_reduction 'BRUKER SAINT'
_computing_molecular_graphics ORTEP
_computing_structure_refinement 'SHELXL-97 (Sheldrick, 1997)'
_computing_structure_solution 'SHELXS-97 (Sheldrick, 1990)'
_diffrn_ambient_temperature 293(2)
_diffrn_measured_fraction_theta_full 0.995
_diffrn_measured_fraction_theta_max 0.995
_diffrn_measurement_device_type 'BRUKER SMART APEX CCD DIFFRACTOMETER'
_diffrn_measurement_method 'OMEGA-PHI SCAN'
_diffrn_radiation_monochromator graphite
_diffrn_radiation_source 'fine-focus sealed tube'
_diffrn_radiation_type MoK\a
_diffrn_radiation_wavelength 0.71073
_diffrn_reflns_av_R_equivalents 0.1007
_diffrn_reflns_av_sigmaI/netI 0.1266
_diffrn_reflns_limit_h_max 48
_diffrn_reflns_limit_h_min -50
_diffrn_reflns_limit_k_max 7
_diffrn_reflns_limit_k_min -7
_diffrn_reflns_limit_l_max 19
_diffrn_reflns_limit_l_min -21
_diffrn_reflns_number 11325
_diffrn_reflns_theta_full 25.00
_diffrn_reflns_theta_max 25.00
_diffrn_reflns_theta_min 1.90
_exptl_absorpt_coefficient_mu 0.083
_exptl_absorpt_correction_T_max 0.9934
_exptl_absorpt_correction_T_min 0.9620
_exptl_absorpt_correction_type multi-scan
_exptl_absorpt_process_details 'BRUKER SADABS'
_exptl_crystal_colour colurless
_exptl_crystal_density_diffrn 1.268
_exptl_crystal_density_method 'not measured'
_exptl_crystal_description plates
_exptl_crystal_F_000 1920
_exptl_crystal_size_max 0.47
_exptl_crystal_size_mid 0.12
_exptl_crystal_size_min 0.08
_refine_diff_density_max 0.239
_refine_diff_density_min -0.216
_refine_diff_density_rms 0.055
_refine_ls_extinction_coef 0.0014(3)
_refine_ls_extinction_expression Fc^*^=kFc[1+0.001xFc^2^\l^3^/sin(2\q)]^-1/4^
_refine_ls_extinction_method SHELXL
_refine_ls_goodness_of_fit_ref 1.097
_refine_ls_hydrogen_treatment constr
_refine_ls_matrix_type full
_refine_ls_number_parameters 310
_refine_ls_number_reflns 4166
_refine_ls_number_restraints 0
_refine_ls_restrained_S_all 1.097
_refine_ls_R_factor_all 0.1775
_refine_ls_R_factor_gt 0.0966
_refine_ls_shift/su_max 0.000
_refine_ls_shift/su_mean 0.000
_refine_ls_structure_factor_coef Fsqd
_refine_ls_weighting_details 'calc w=1/[\s^2^(Fo^2^)+(0.0726P)^2^+1.7574P] where P=(Fo^2^+2Fc^2^)/3'
_refine_ls_weighting_scheme calc
_refine_ls_wR_factor_gt 0.1833
_refine_ls_wR_factor_ref 0.2157
_reflns_number_gt 2262
_reflns_number_total 4166
_reflns_threshold_expression >2sigma(I)
_cod_duplicate_entry 7102878
_cod_data_source_file b715733a.txt
_cod_data_source_block iiipbb1m
_cod_depositor_comments
;
The following automatic conversions were performed:

'_symmetry_cell_setting' value 'Monoclinic' changed to 'monoclinic'
according to
/usr/data/users/saulius/automatic-downloads/retrospective/RSC/lib/dictionaries/cif_core.dic
dictionary named 'cif_core.dic' version 2.4.2 from
2011-04-26.

'_exptl_absorpt_correction_type' value 'MULTI-SCAN'
changed to 'multi-scan' according to
/usr/data/users/saulius/automatic-downloads/retrospective/RSC/lib/dictionaries/cif_core.dic
dictionary named 'cif_core.dic' version 2.4.2 from 2011-04-26.

Automatic conversion script
Id: cif_fix_values 2281 2013-09-26 08:29:07Z andrius 
;
_cod_original_sg_symbol_H-M C2/c
_cod_database_code 7113126

loop_
_symmetry_equiv_pos_as_xyz
'x, y, z'
'-x, y, -z+1/2'
'x+1/2, y+1/2, z'
'-x+1/2, y+1/2, -z+1/2'
'-x, -y, -z'
'x, -y, z-1/2'
'-x+1/2, -y+1/2, -z'
'x+1/2, -y+1/2, z-1/2'

loop_
_atom_site_label
_atom_site_type_symbol
_atom_site_fract_x
_atom_site_fract_y
_atom_site_fract_z
_atom_site_U_iso_or_equiv
_atom_site_adp_type
_atom_site_occupancy
_atom_site_symmetry_multiplicity
_atom_site_calc_flag
_atom_site_refinement_flags
O1 O 0.14907(7) 0.6153(5) 0.49500(18) 0.0506(10) Uani 1 1 d .
O2 O 0.18748(7) 0.0748(6) 0.5104(2) 0.0605(11) Uani 1 1 d .
O3 O 0.24218(7) 0.6471(6) 0.10088(18) 0.0514(10) Uani 1 1 d .
O4 O -0.01020(7) 0.3721(6) 0.3825(2) 0.0626(11) Uani 1 1 d .
C1 C 0.21030(9) 0.7693(7) 0.2739(3) 0.0361(12) Uani 1 1 d .
H1 H 0.2118 0.8804 0.3092 0.043 Uiso 1 1 calc R
C2 C 0.22623(9) 0.7856(8) 0.2114(3) 0.0418(13) Uani 1 1 d .
H2 H 0.2383 0.9071 0.2049 0.050 Uiso 1 1 calc R
C3 C 0.22448(10) 0.6219(8) 0.1579(3) 0.0385(12) Uani 1 1 d .
C4 C 0.20563(10) 0.4466(8) 0.1683(3) 0.0475(14) Uani 1 1 d .
H4 H 0.2037 0.3373 0.1323 0.057 Uiso 1 1 calc R
C5 C 0.18983(11) 0.4314(8) 0.2304(3) 0.0471(14) Uani 1 1 d .
H5 H 0.1773 0.3116 0.2357 0.056 Uiso 1 1 calc R
C6 C 0.19191(10) 0.5896(7) 0.2858(3) 0.0361(12) Uani 1 1 d .
C7 C 0.17680(9) 0.5796(8) 0.3552(2) 0.0370(12) Uani 1 1 d .
H7 H 0.1795 0.7019 0.3854 0.044 Uiso 1 1 calc R
C8 C 0.15971(9) 0.4249(7) 0.3827(2) 0.0344(12) Uani 1 1 d .
C9 C 0.15048(10) 0.2063(7) 0.3529(3) 0.0407(13) Uani 1 1 d .
H9A H 0.1686 0.1138 0.3530 0.049 Uiso 1 1 calc R
H9B H 0.1403 0.2161 0.3016 0.049 Uiso 1 1 calc R
C10 C 0.12773(10) 0.1165(7) 0.4069(2) 0.0372(12) Uani 1 1 d .
H10A H 0.1063 0.1446 0.3870 0.045 Uiso 1 1 calc R
H10B H 0.1305 -0.0377 0.4136 0.045 Uiso 1 1 calc R
C11 C 0.13591(9) 0.2349(7) 0.4818(2) 0.0305(11) Uani 1 1 d .
C12 C 0.14872(9) 0.4504(8) 0.4574(3) 0.0356(12) Uani 1 1 d .
C13 C 0.16230(10) 0.1130(7) 0.5302(3) 0.0380(12) Uani 1 1 d .
C14 C 0.15092(9) 0.0454(8) 0.6029(3) 0.0423(13) Uani 1 1 d .
H14A H 0.1590 0.1403 0.6438 0.051 Uiso 1 1 calc R
H14B H 0.1574 -0.1010 0.6157 0.051 Uiso 1 1 calc R
C15 C 0.11573(9) 0.0603(7) 0.5895(2) 0.0346(12) Uani 1 1 d .
H15 H 0.1080 -0.0692 0.5620 0.042 Uiso 1 1 calc R
C16 C 0.11036(9) 0.2537(7) 0.5355(2) 0.0326(11) Uani 1 1 d .
H16 H 0.1153 0.3826 0.5663 0.039 Uiso 1 1 calc R
C17 C 0.09911(10) 0.0788(9) 0.6602(3) 0.0428(13) Uani 1 1 d .
C18 C 0.10578(11) 0.2453(10) 0.7115(3) 0.0553(15) Uani 1 1 d .
H18 H 0.1211 0.3452 0.7034 0.066 Uiso 1 1 calc R
C19 C 0.08996(13) 0.2637(11) 0.7739(3) 0.0688(18) Uani 1 1 d .
H19 H 0.0945 0.3762 0.8079 0.083 Uiso 1 1 calc R
C20 C 0.06760(14) 0.1165(13) 0.7861(3) 0.073(2) Uani 1 1 d .
H20 H 0.0570 0.1290 0.8286 0.088 Uiso 1 1 calc R
C21 C 0.06054(14) -0.0495(13) 0.7365(4) 0.084(2) Uani 1 1 d .
H21 H 0.0452 -0.1487 0.7450 0.101 Uiso 1 1 calc R
C22 C 0.07645(12) -0.0677(9) 0.6740(3) 0.0590(16) Uani 1 1 d .
H22 H 0.0718 -0.1810 0.6404 0.071 Uiso 1 1 calc R
C23 C 0.07789(9) 0.2858(7) 0.4979(2) 0.0281(11) Uani 1 1 d .
C24 C 0.05715(10) 0.1174(8) 0.4803(3) 0.0462(14) Uani 1 1 d .
H24 H 0.0630 -0.0225 0.4941 0.055 Uiso 1 1 calc R
C25 C 0.02818(10) 0.1543(8) 0.4431(3) 0.0483(14) Uani 1 1 d .
H25 H 0.0146 0.0388 0.4330 0.058 Uiso 1 1 calc R
C26 C 0.01879(10) 0.3539(8) 0.4205(3) 0.0399(13) Uani 1 1 d .
C27 C 0.03837(11) 0.5243(9) 0.4382(3) 0.0540(15) Uani 1 1 d .
H27 H 0.0321 0.6636 0.4247 0.065 Uiso 1 1 calc R
C28 C 0.06756(10) 0.4881(8) 0.4765(3) 0.0479(14) Uani 1 1 d .
H28 H 0.0807 0.6052 0.4880 0.058 Uiso 1 1 calc R
C29 C 0.24033(12) 0.4898(9) 0.0428(3) 0.0598(16) Uani 1 1 d .
H29A H 0.2473 0.3533 0.0637 0.090 Uiso 1 1 calc R
H29B H 0.2533 0.5321 0.0048 0.090 Uiso 1 1 calc R
H29C H 0.2192 0.4774 0.0204 0.090 Uiso 1 1 calc R
C30 C -0.02068(12) 0.5808(10) 0.3574(3) 0.078(2) Uani 1 1 d .
H30A H -0.0227 0.6710 0.4004 0.117 Uiso 1 1 calc R
H30B H -0.0405 0.5683 0.3276 0.117 Uiso 1 1 calc R
H30C H -0.0059 0.6433 0.3273 0.117 Uiso 1 1 calc R

loop_
_atom_site_aniso_label
_atom_site_aniso_U_11
_atom_site_aniso_U_22
_atom_site_aniso_U_33
_atom_site_aniso_U_23
_atom_site_aniso_U_13
_atom_site_aniso_U_12
O1 0.076(2) 0.036(2) 0.044(2) -0.0095(17) 0.0236(18) -0.0169(18)
O2 0.0338(19) 0.072(3) 0.078(3) 0.009(2) 0.0181(19) 0.0098(18)
O3 0.054(2) 0.057(3) 0.048(2) 0.0006(19) 0.0252(18) -0.0075(18)
O4 0.041(2) 0.061(3) 0.080(3) 0.005(2) -0.0188(19) 0.0085(19)
C1 0.034(3) 0.036(3) 0.039(3) 0.001(2) 0.006(2) -0.003(2)
C2 0.034(3) 0.041(3) 0.051(3) 0.007(3) 0.007(2) -0.007(2)
C3 0.032(3) 0.043(3) 0.041(3) -0.001(3) 0.006(2) 0.000(2)
C4 0.053(3) 0.048(4) 0.043(3) -0.010(3) 0.012(3) -0.019(3)
C5 0.053(3) 0.042(3) 0.049(3) -0.010(3) 0.019(3) -0.018(3)
C6 0.031(3) 0.032(3) 0.044(3) 0.001(2) 0.003(2) -0.006(2)
C7 0.035(3) 0.036(3) 0.040(3) -0.003(2) 0.007(2) 0.000(2)
C8 0.032(2) 0.036(3) 0.037(3) -0.006(2) 0.011(2) -0.008(2)
C9 0.045(3) 0.032(3) 0.047(3) -0.011(2) 0.012(2) -0.012(2)
C10 0.032(2) 0.030(3) 0.050(3) -0.003(2) 0.009(2) -0.009(2)
C11 0.027(2) 0.029(3) 0.035(3) -0.003(2) -0.002(2) -0.004(2)
C12 0.031(3) 0.034(3) 0.043(3) -0.003(2) 0.009(2) -0.007(2)
C13 0.036(3) 0.026(3) 0.054(3) -0.004(2) 0.009(2) 0.000(2)
C14 0.037(3) 0.042(3) 0.048(3) 0.003(3) 0.003(2) 0.008(2)
C15 0.032(3) 0.033(3) 0.038(3) -0.002(2) 0.000(2) 0.001(2)
C16 0.030(2) 0.034(3) 0.034(3) -0.002(2) 0.003(2) 0.005(2)
C17 0.033(3) 0.057(4) 0.037(3) 0.015(3) -0.004(2) 0.003(3)
C18 0.050(3) 0.069(4) 0.045(3) -0.011(3) 0.002(3) 0.003(3)
C19 0.069(4) 0.102(6) 0.035(3) -0.010(3) 0.001(3) 0.024(4)
C20 0.064(4) 0.118(7) 0.041(4) 0.023(4) 0.017(3) 0.026(4)
C21 0.068(4) 0.128(7) 0.058(4) 0.019(4) 0.013(4) -0.022(4)
C22 0.064(4) 0.065(4) 0.051(4) 0.010(3) 0.022(3) -0.007(3)
C23 0.026(2) 0.030(3) 0.028(2) 0.000(2) 0.0057(19) 0.001(2)
C24 0.044(3) 0.022(3) 0.071(4) -0.004(3) -0.002(3) 0.002(2)
C25 0.032(3) 0.036(4) 0.074(4) -0.003(3) -0.004(3) -0.006(2)
C26 0.023(2) 0.045(4) 0.050(3) -0.001(3) -0.003(2) 0.008(2)
C27 0.042(3) 0.036(3) 0.082(4) 0.011(3) -0.002(3) 0.008(3)
C28 0.036(3) 0.035(3) 0.071(4) 0.002(3) -0.005(3) -0.003(2)
C29 0.061(4) 0.073(4) 0.049(3) -0.008(3) 0.023(3) -0.003(3)
C30 0.058(4) 0.089(5) 0.085(5) 0.033(4) -0.006(3) 0.016(4)

loop_
_atom_type_symbol
_atom_type_description
_atom_type_scat_dispersion_real
_atom_type_scat_dispersion_imag
_atom_type_scat_source
C C 0.0033 0.0016 'International Tables Vol C Tables 4.2.6.8 and 6.1.1.4'
O O 0.0106 0.0060 'International Tables Vol C Tables 4.2.6.8 and 6.1.1.4'
H H 0.0000 0.0000 'International Tables Vol C Tables 4.2.6.8 and 6.1.1.4'

loop_
_geom_angle_atom_site_label_1
_geom_angle_atom_site_label_2
_geom_angle_atom_site_label_3
_geom_angle
C3 O3 C29 118.6(4)
C26 O4 C30 118.3(4)
C2 C1 C6 121.6(5)
C1 C2 C3 120.4(4)
O3 C3 C4 125.7(4)
O3 C3 C2 116.0(4)
C4 C3 C2 118.2(4)
C5 C4 C3 121.1(5)
C4 C5 C6 121.8(5)
C5 C6 C1 116.8(4)
C5 C6 C7 124.8(4)
C1 C6 C7 118.4(4)
C8 C7 C6 131.0(4)
C7 C8 C12 120.0(4)
C7 C8 C9 131.2(4)
C12 C8 C9 108.6(4)
C8 C9 C10 105.6(4)
C11 C10 C9 105.4(3)
C12 C11 C10 103.2(3)
C12 C11 C16 114.6(4)
C10 C11 C16 117.6(3)
C12 C11 C13 108.5(3)
C10 C11 C13 109.6(4)
C16 C11 C13 103.1(3)
O1 C12 C8 126.9(4)
O1 C12 C11 124.1(4)
C8 C12 C11 109.0(4)
O2 C13 C14 126.3(4)
O2 C13 C11 124.6(4)
C14 C13 C11 109.0(4)
C13 C14 C15 105.4(4)
C14 C15 C17 115.5(4)
C14 C15 C16 103.1(3)
C17 C15 C16 113.9(4)
C23 C16 C15 116.9(4)
C23 C16 C11 115.6(3)
C15 C16 C11 104.9(3)
C22 C17 C18 118.4(5)
C22 C17 C15 120.5(5)
C18 C17 C15 121.2(5)
C19 C18 C17 120.6(6)
C20 C19 C18 119.8(6)
C19 C20 C21 121.0(6)
C20 C21 C22 119.1(6)
C21 C22 C17 121.2(6)
C28 C23 C24 116.3(4)
C28 C23 C16 120.3(4)
C24 C23 C16 123.3(4)
C25 C24 C23 121.1(4)
C26 C25 C24 121.7(5)
C25 C26 O4 117.0(4)
C25 C26 C27 118.8(4)
O4 C26 C27 124.2(5)
C26 C27 C28 119.7(5)
C23 C28 C27 122.4(5)

loop_
_geom_bond_atom_site_label_1
_geom_bond_atom_site_label_2
_geom_bond_distance
O1 C12 1.222(5)
O2 C13 1.203(5)
O3 C3 1.344(5)
O3 C29 1.418(6)
O4 C26 1.362(5)
O4 C30 1.427(6)
C1 C2 1.373(6)
C1 C6 1.398(6)
C2 C3 1.389(6)
C3 C4 1.384(6)
C4 C5 1.364(6)
C5 C6 1.388(6)
C6 C7 1.458(6)
C7 C8 1.336(6)
C8 C12 1.467(6)
C8 C9 1.495(6)
C9 C10 1.551(5)
C10 C11 1.529(6)
C11 C12 1.529(6)
C11 C16 1.541(5)
C11 C13 1.549(6)
C13 C14 1.493(6)
C14 C15 1.517(5)
C15 C17 1.519(6)
C15 C16 1.538(6)
C16 C23 1.501(5)
C17 C22 1.378(6)
C17 C18 1.387(7)
C18 C19 1.371(7)
C19 C20 1.364(8)
C20 C21 1.369(8)
C21 C22 1.374(7)
C23 C28 1.373(6)
C23 C24 1.390(6)
C24 C25 1.371(6)
C25 C26 1.351(6)
C26 C27 1.369(6)
C27 C28 1.385(6)
